data_4302884
loop_
_publ_author_name
'Mari Sasaki'
'Hashen Wu'
'Daisuke Kawakami'
'Shinya Takaishi'
'Takashi Kajiwara'
'Hitoshi Miyasaka'
'Brian K. Breedlove'
'Masahiro Yamashita'
'Hideo Kishida'
'Hiroyuki Matsuzaki'
'Hiroshi Okamoto'
'Hisaaki Tanaka'
'Shinichi Kuroda'

_publ_section_title
;
Effect of an In-Plane Ligand on the Electronic Structures of Bromo-Bridged
Nano-Wire Ni-Pd Mixed-Metal Complexes, [Ni1-xPdx(bn)2Br]Br2 (bn =
2S,3S-Diaminobutane)
;
_journal_name_full 'Inorganic Chemistry'
_journal_page_first 7446
_journal_page_last 7451
_journal_paper_doi 10.1021/ic901067z
_journal_volume 48
_journal_year 2009
_chemical_formula_sum 'C8 H24 Br3 N4 Pd'
_chemical_formula_weight 542.43
_chemical_name_systematic
; 
 ? 
;
_space_group_IT_number 5
_symmetry_cell_setting monoclinic
_symmetry_space_group_name_Hall 'C 2y'
_symmetry_space_group_name_H-M 'C 1 2 1'
_atom_sites_solution_hydrogens geom
_atom_sites_solution_primary direct
_atom_sites_solution_secondary difmap
_audit_creation_method SHELXL-97
_cell_angle_alpha 90.00
_cell_angle_beta 101.277(2)
_cell_angle_gamma 90.00
_cell_formula_units_Z 2
_cell_length_a 21.111(2)
_cell_length_b 5.2639(6)
_cell_length_c 7.0475(8)
_cell_measurement_temperature 100(2)
_cell_volume 768.04(14)
_computing_structure_refinement 'SHELXL-97 (Sheldrick, 1997)'
_computing_structure_solution 'SHELXS-97 (Sheldrick, 1990)'
_diffrn_ambient_temperature 100(2)
_diffrn_measured_fraction_theta_full 0.997
_diffrn_measured_fraction_theta_max 0.997
_diffrn_radiation_monochromator graphite
_diffrn_radiation_source 'fine-focus sealed tube'
_diffrn_radiation_type MoK\a
_diffrn_radiation_wavelength 0.71073
_diffrn_reflns_av_R_equivalents 0.0417
_diffrn_reflns_av_sigmaI/netI 0.0244
_diffrn_reflns_limit_h_max 27
_diffrn_reflns_limit_h_min -27
_diffrn_reflns_limit_k_max 6
_diffrn_reflns_limit_k_min -6
_diffrn_reflns_limit_l_max 9
_diffrn_reflns_limit_l_min -9
_diffrn_reflns_number 7610
_diffrn_reflns_theta_full 27.51
_diffrn_reflns_theta_max 27.51
_diffrn_reflns_theta_min 2.95
_exptl_absorpt_coefficient_mu 9.001
_exptl_absorpt_correction_T_max 0.8622
_exptl_absorpt_correction_T_min 0.4469
_exptl_absorpt_correction_type multi-scan
_exptl_crystal_colour gold
_exptl_crystal_density_diffrn 2.346
_exptl_crystal_density_method 'not measured'
_exptl_crystal_description block
_exptl_crystal_F_000 518
_exptl_crystal_size_max 0.20
_exptl_crystal_size_mid 0.10
_exptl_crystal_size_min 0.10
_refine_diff_density_max 1.709
_refine_diff_density_min -0.682
_refine_diff_density_rms 0.193
_refine_ls_abs_structure_details 'Flack H D (1983), Acta Cryst. A39, 876-881'
_refine_ls_abs_structure_Flack 0.034(16)
_refine_ls_extinction_method none
_refine_ls_goodness_of_fit_ref 1.081
_refine_ls_hydrogen_treatment constr
_refine_ls_matrix_type full
_refine_ls_number_parameters 76
_refine_ls_number_reflns 1763
_refine_ls_number_restraints 1
_refine_ls_restrained_S_all 1.080
_refine_ls_R_factor_all 0.0306
_refine_ls_R_factor_gt 0.0295
_refine_ls_shift/su_max 0.001
_refine_ls_shift/su_mean 0.000
_refine_ls_structure_factor_coef Fsqd
_refine_ls_weighting_details 'calc w=1/[\s^2^(Fo^2^)+(0.0544P)^2^+0.0000P] where P=(Fo^2^+2Fc^2^)/3'
_refine_ls_weighting_scheme calc
_refine_ls_wR_factor_gt 0.0755
_refine_ls_wR_factor_ref 0.0760
_reflns_number_gt 1666
_reflns_number_total 1763
_reflns_threshold_expression >2sigma(I)
_cod_data_source_file ic901067z_si_001.cif
_cod_data_source_block pdbnd4
_cod_depositor_comments
;
The following automatic conversions were performed:
'_symmetry_cell_setting' value 'Monoclinic' changed to 'monoclinic'
according to '/home/saulius/struct/CIF-dictionaries/cif_core.dic'
dictionary named 'cif_core.dic' version 2.4.1 from
2010-06-29.

'_exptl_absorpt_correction_type' value 'Multi-scan' changed
to 'multi-scan' according to
'/home/saulius/struct/CIF-dictionaries/cif_core.dic' dictionary named
'cif_core.dic' version 2.4.1 from 2010-06-29.

Automatic conversion script
Id: cif_fix_enum 1527 2010-12-29 10:47:43Z saulius 
;
_cod_original_cell_volume 768.05(15)
_cod_original_sg_symbol_H-M 'C 2'
_cod_database_code 4302884

loop_
_symmetry_equiv_pos_as_xyz
'x, y, z'
'-x, y, -z'
'x+1/2, y+1/2, z'
'-x+1/2, y+1/2, -z'

loop_
_atom_site_label
_atom_site_type_symbol
_atom_site_fract_x
_atom_site_fract_y
_atom_site_fract_z
_atom_site_U_iso_or_equiv
_atom_site_adp_type
_atom_site_occupancy
_atom_site_symmetry_multiplicity
_atom_site_calc_flag
_atom_site_refinement_flags
_atom_site_disorder_assembly
_atom_site_disorder_group
Pd1 Pd 0.5000 0.43929(11) 0.5000 0.01388(11) Uani 1 2 d S . .
Br1 Br 0.5000 0.9390(3) 0.5000 0.02307(14) Uani 1 2 d S . .
Br2 Br 0.401750(16) -0.06004(13) -0.05158(4) 0.02121(12) Uani 1 1 d . . .
N1 N 0.42438(13) 0.4444(14) 0.2679(4) 0.0165(5) Uani 1 1 d . . .
H1 H 0.4320 0.5632 0.1793 0.020 Uiso 1 1 calc R . .
H2 H 0.4204 0.2879 0.2086 0.020 Uiso 1 1 calc R . .
N2 N 0.57225(14) 0.4268(13) 0.3432(4) 0.0165(6) Uani 1 1 d . . .
H3 H 0.5633 0.3025 0.2500 0.020 Uiso 1 1 calc R . .
H4 H 0.5746 0.5800 0.2821 0.020 Uiso 1 1 calc R . .
C1 C 0.3633(2) 0.5084(7) 0.3354(6) 0.0169(8) Uani 1 1 d . . .
H5 H 0.3626 0.6956 0.3591 0.020 Uiso 1 1 calc R . .
C2 C 0.69084(17) 0.4299(19) 0.3763(5) 0.0217(7) Uani 1 1 d . . .
H6 H 0.6860 0.3333 0.2554 0.033 Uiso 1 1 calc R . .
H7 H 0.7314 0.3821 0.4621 0.033 Uiso 1 1 calc R . .
H8 H 0.6914 0.6121 0.3478 0.033 Uiso 1 1 calc R . .
C3 C 0.30488(16) 0.440(2) 0.1802(5) 0.0239(8) Uani 1 1 d . . .
H9 H 0.3071 0.5307 0.0604 0.036 Uiso 1 1 calc R . .
H10 H 0.2653 0.4878 0.2241 0.036 Uiso 1 1 calc R . .
H11 H 0.3047 0.2562 0.1563 0.036 Uiso 1 1 calc R . .
C4 C 0.6351(2) 0.3719(7) 0.4738(6) 0.0180(9) Uani 1 1 d . . .
H12 H 0.6363 0.1854 0.5015 0.022 Uiso 1 1 calc R . .

loop_
_atom_site_aniso_label
_atom_site_aniso_U_11
_atom_site_aniso_U_22
_atom_site_aniso_U_33
_atom_site_aniso_U_23
_atom_site_aniso_U_13
_atom_site_aniso_U_12
Pd1 0.01637(19) 0.00959(17) 0.01582(17) 0.000 0.00347(12) 0.000
Br1 0.0214(2) 0.0265(2) 0.0214(2) 0.000 0.00438(17) 0.000
Br2 0.0281(2) 0.01512(18) 0.02069(18) 0.0005(3) 0.00554(13) -0.0001(4)
N1 0.0168(13) 0.0145(12) 0.0185(12) 0.003(3) 0.0041(10) 0.000(3)
N2 0.0226(14) 0.0108(14) 0.0167(12) 0.000(2) 0.0053(10) -0.005(3)
C1 0.0189(19) 0.015(2) 0.0181(17) -0.0001(12) 0.0058(15) 0.0004(13)
C2 0.0198(16) 0.0213(19) 0.0248(15) -0.008(3) 0.0060(13) -0.002(3)
C3 0.0174(16) 0.033(2) 0.0199(15) -0.012(4) 0.0007(12) 0.007(4)
C4 0.019(2) 0.011(2) 0.0228(19) 0.0013(13) 0.0032(15) 0.0026(12)

loop_
_atom_type_symbol
_atom_type_description
_atom_type_scat_dispersion_real
_atom_type_scat_dispersion_imag
_atom_type_scat_source
C C 0.0033 0.0016 'International Tables Vol C Tables 4.2.6.8 and 6.1.1.4'
H H 0.0000 0.0000 'International Tables Vol C Tables 4.2.6.8 and 6.1.1.4'
N N 0.0061 0.0033 'International Tables Vol C Tables 4.2.6.8 and 6.1.1.4'
Br Br -0.2901 2.4595 'International Tables Vol C Tables 4.2.6.8 and 6.1.1.4'
Pd Pd -0.9988 1.0072 'International Tables Vol C Tables 4.2.6.8 and 6.1.1.4'

loop_
_geom_angle_atom_site_label_1
_geom_angle_atom_site_label_2
_geom_angle_atom_site_label_3
_geom_angle
_geom_angle_site_symmetry_1
_geom_angle_site_symmetry_3
_geom_angle_publ_flag
N1 Pd1 N1 178.5(4) 2_656 . ?
N1 Pd1 N2 83.42(11) 2_656 . ?
N1 Pd1 N2 96.63(11) . . ?
N1 Pd1 N2 96.63(11) 2_656 2_656 ?
N1 Pd1 N2 83.42(11) . 2_656 ?
N2 Pd1 N2 176.3(4) . 2_656 ?
N1 Pd1 Br1 89.3(2) 2_656 . ?
N1 Pd1 Br1 89.3(2) . . ?
N2 Pd1 Br1 91.84(19) . . ?
N2 Pd1 Br1 91.84(19) 2_656 . ?
N1 Pd1 Br1 90.7(2) 2_656 1_545 ?
N1 Pd1 Br1 90.7(2) . 1_545 ?
N2 Pd1 Br1 88.16(19) . 1_545 ?
N2 Pd1 Br1 88.16(19) 2_656 1_545 ?
Br1 Pd1 Br1 180.000(1) . 1_545 ?
Pd1 Br1 Pd1 180.000(1) . 1_565 ?
C1 N1 Pd1 109.5(2) . . ?
C1 N1 H1 109.8 . . ?
Pd1 N1 H1 109.8 . . ?
C1 N1 H2 109.8 . . ?
Pd1 N1 H2 109.8 . . ?
H1 N1 H2 108.2 . . ?
C4 N2 Pd1 109.8(2) . . ?
C4 N2 H3 109.7 . . ?
Pd1 N2 H3 109.7 . . ?
C4 N2 H4 109.7 . . ?
Pd1 N2 H4 109.7 . . ?
H3 N2 H4 108.2 . . ?
N1 C1 C4 107.7(3) . 2_656 ?
N1 C1 C3 110.2(3) . . ?
C4 C1 C3 113.4(4) 2_656 . ?
N1 C1 H5 108.5 . . ?
C4 C1 H5 108.5 2_656 . ?
C3 C1 H5 108.5 . . ?
C4 C2 H6 109.5 . . ?
C4 C2 H7 109.5 . . ?
H6 C2 H7 109.5 . . ?
C4 C2 H8 109.5 . . ?
H6 C2 H8 109.5 . . ?
H7 C2 H8 109.5 . . ?
C1 C3 H9 109.5 . . ?
C1 C3 H10 109.5 . . ?
H9 C3 H10 109.5 . . ?
C1 C3 H11 109.5 . . ?
H9 C3 H11 109.5 . . ?
H10 C3 H11 109.5 . . ?
N2 C4 C2 111.1(3) . . ?
N2 C4 C1 108.6(3) . 2_656 ?
C2 C4 C1 115.1(4) . 2_656 ?
N2 C4 H12 107.2 . . ?
C2 C4 H12 107.2 . . ?
C1 C4 H12 107.2 2_656 . ?

loop_
_geom_bond_atom_site_label_1
_geom_bond_atom_site_label_2
_geom_bond_distance
_geom_bond_site_symmetry_2
_geom_bond_publ_flag
Pd1 N1 2.050(3) 2_656 ?
Pd1 N1 2.050(3) . ?
Pd1 N2 2.052(3) . ?
Pd1 N2 2.052(3) 2_656 ?
Pd1 Br1 2.6302(18) . ?
Pd1 Br1 2.6337(18) 1_545 ?
Br1 Pd1 2.6337(18) 1_565 ?
N1 C1 1.498(5) . ?
N1 H1 0.9200 . ?
N1 H2 0.9200 . ?
N2 C4 1.488(5) . ?
N2 H3 0.9200 . ?
N2 H4 0.9200 . ?
C1 C4 1.519(5) 2_656 ?
C1 C3 1.524(5) . ?
C1 H5 1.0000 . ?
C2 C4 1.506(6) . ?
C2 H6 0.9800 . ?
C2 H7 0.9800 . ?
C2 H8 0.9800 . ?
C3 H9 0.9800 . ?
C3 H10 0.9800 . ?
C3 H11 0.9800 . ?
C4 C1 1.519(5) 2_656 ?
C4 H12 1.0000 . ?

loop_
_geom_torsion_atom_site_label_1
_geom_torsion_atom_site_label_2
_geom_torsion_atom_site_label_3
_geom_torsion_atom_site_label_4
_geom_torsion
_geom_torsion_site_symmetry_1
_geom_torsion_site_symmetry_2
_geom_torsion_site_symmetry_3
_geom_torsion_site_symmetry_4
_geom_torsion_publ_flag
N1 Pd1 Br1 Pd1 -114(100) 2_656 . . 1_565 ?
N1 Pd1 Br1 Pd1 66(100) . . . 1_565 ?
N2 Pd1 Br1 Pd1 162(100) . . . 1_565 ?
N2 Pd1 Br1 Pd1 -18(100) 2_656 . . 1_565 ?
Br1 Pd1 Br1 Pd1 0(100) 1_545 . . 1_565 ?
N1 Pd1 N1 C1 -76.5(4) 2_656 . . . ?
N2 Pd1 N1 C1 -168.2(4) . . . . ?
N2 Pd1 N1 C1 15.5(4) 2_656 . . . ?
Br1 Pd1 N1 C1 -76.5(4) . . . . ?
Br1 Pd1 N1 C1 103.5(4) 1_545 . . . ?
N1 Pd1 N2 C4 12.2(4) 2_656 . . . ?
N1 Pd1 N2 C4 -169.3(4) . . . . ?
N2 Pd1 N2 C4 -78.8(4) 2_656 . . . ?
Br1 Pd1 N2 C4 101.2(4) . . . . ?
Br1 Pd1 N2 C4 -78.8(4) 1_545 . . . ?
Pd1 N1 C1 C4 -39.6(5) . . . 2_656 ?
Pd1 N1 C1 C3 -163.7(5) . . . . ?
Pd1 N2 C4 C2 -164.8(4) . . . . ?
Pd1 N2 C4 C1 -37.2(4) . . . 2_656 ?
